data_4307394
loop_
_publ_author_name
'Aneta Borecki'
'John F. Corrigan'

_publ_contact_author_address
;Department of Chemistry
The University of Western Ontario
London, ON
N6A 5B7
;
_publ_contact_author_email jfcorrig@uwo.ca
_publ_contact_author_name 'John F Corrigan'
_publ_section_title
;
New Copper and Silver Trimethylsilylchalcogenolates
;
_journal_name_full 'Inorganic Chemistry'
_journal_page_first 2478
_journal_page_last 2484
_journal_paper_doi 10.1021/ic0618910
_journal_volume 46
_journal_year 2007
_chemical_formula_sum 'C37 H64 Cu O P3 Se Si'
_chemical_formula_weight 788.38
_chemical_name_systematic
; 
 ? 
;
_space_group_IT_number 14
_symmetry_cell_setting monoclinic
_symmetry_space_group_name_Hall '-P 2ybc'
_symmetry_space_group_name_H-M 'P 1 21/c 1'
_atom_sites_solution_hydrogens geom
_atom_sites_solution_primary direct
_atom_sites_solution_secondary difmap
_audit_creation_method SHELXL-97
_cell_angle_alpha 90.00
_cell_angle_beta 104.7640(10)
_cell_angle_gamma 90.00
_cell_formula_units_Z 4
_cell_length_a 12.2407(2)
_cell_length_b 16.8474(4)
_cell_length_c 20.9558(6)
_cell_measurement_temperature 200(2)
_cell_volume 4178.91(17)
_computing_cell_refinement 'Nonius Collect'
_computing_data_collection 'Nonius Collect'
_computing_data_reduction 'Nonius Collect'
_computing_molecular_graphics 'Bruker SHELXTL'
_computing_publication_material 'Bruker SHELXTL'
_computing_structure_refinement 'SHELXL-97 (Sheldrick, 1997)'
_computing_structure_solution 'SHELXS-97 (Sheldrick, 1990)'
_diffrn_ambient_temperature 200(2)
_diffrn_measured_fraction_theta_full 0.991
_diffrn_measured_fraction_theta_max 0.991
_diffrn_measurement_device_type 'Nonius KappaCCD'
_diffrn_measurement_method '\w scans'
_diffrn_radiation_monochromator graphite
_diffrn_radiation_source 'fine-focus sealed tube'
_diffrn_radiation_type MoK\a
_diffrn_radiation_wavelength 0.71073
_diffrn_reflns_av_R_equivalents 0.0649
_diffrn_reflns_av_sigmaI/netI 0.0932
_diffrn_reflns_limit_h_max 14
_diffrn_reflns_limit_h_min -14
_diffrn_reflns_limit_k_max 20
_diffrn_reflns_limit_k_min -17
_diffrn_reflns_limit_l_max 25
_diffrn_reflns_limit_l_min -25
_diffrn_reflns_number 13526
_diffrn_reflns_theta_full 25.19
_diffrn_reflns_theta_max 25.19
_diffrn_reflns_theta_min 1.72
_exptl_absorpt_coefficient_mu 1.563
_exptl_absorpt_correction_type Scalepack
_exptl_crystal_colour colourless
_exptl_crystal_density_diffrn 1.253
_exptl_crystal_density_method 'not measured'
_exptl_crystal_F_000 1664
_exptl_crystal_size_max 0.46
_exptl_crystal_size_mid 0.26
_exptl_crystal_size_min 0.08
_refine_diff_density_max 0.663
_refine_diff_density_min -1.438
_refine_diff_density_rms 0.121
_refine_ls_extinction_method none
_refine_ls_goodness_of_fit_ref 0.976
_refine_ls_hydrogen_treatment mixed
_refine_ls_matrix_type full
_refine_ls_number_parameters 414
_refine_ls_number_reflns 7455
_refine_ls_number_restraints 0
_refine_ls_restrained_S_all 0.976
_refine_ls_R_factor_all 0.1118
_refine_ls_R_factor_gt 0.0584
_refine_ls_shift/su_max 0.000
_refine_ls_shift/su_mean 0.000
_refine_ls_structure_factor_coef Fsqd
_refine_ls_weighting_details 'calc w=1/[\s^2^(Fo^2^)+(0.0865P)^2^+0.0000P] where P=(Fo^2^+2Fc^2^)/3'
_refine_ls_weighting_scheme calc
_refine_ls_wR_factor_gt 0.1359
_refine_ls_wR_factor_ref 0.1582
_reflns_number_gt 4593
_reflns_number_total 7455
_reflns_threshold_expression >2sigma(I)
_cod_data_source_file ic0618910si20061002_053707_2.cif
_cod_data_source_block 2a
_cod_depositor_comments
;
The following automatic conversions were performed:
'_symmetry_cell_setting' value 'Monoclinic' changed to 'monoclinic'
according to '/home/saulius/struct/CIF-dictionaries/cif_core.dic'
dictionary named 'cif_core.dic' version 2.4.1 from 2010-06-29.

Automatic conversion script
Id: cif_fix_enum 1527 2010-12-29 10:47:43Z saulius 
;
_cod_original_cell_volume 4178.90(17)
_cod_database_code 4307394

loop_
_symmetry_equiv_pos_as_xyz
'x, y, z'
'-x, y+1/2, -z+1/2'
'-x, -y, -z'
'x, -y-1/2, z-1/2'

loop_
_atom_site_label
_atom_site_type_symbol
_atom_site_fract_x
_atom_site_fract_y
_atom_site_fract_z
_atom_site_U_iso_or_equiv
_atom_site_adp_type
_atom_site_occupancy
_atom_site_symmetry_multiplicity
_atom_site_calc_flag
_atom_site_refinement_flags
_atom_site_disorder_assembly
_atom_site_disorder_group
Se1 Se 0.17430(4) 0.29372(3) 0.25902(3) 0.03473(18) Uani 1 1 d . . .
Cu1 Cu 0.28772(5) 0.21801(3) 0.35623(3) 0.03189(19) Uani 1 1 d . . .
Si1 Si 0.24242(12) 0.39038(8) 0.20778(8) 0.0376(4) Uani 1 1 d . . .
P1 P 0.13531(10) 0.18259(8) 0.39589(7) 0.0360(4) Uani 1 1 d . . .
P2 P 0.34945(11) 0.11600(8) 0.30288(7) 0.0332(3) Uani 1 1 d . . .
P3 P 0.41304(11) 0.28741(8) 0.43545(8) 0.0409(4) Uani 1 1 d . B .
C1 C 0.1245(5) 0.4301(4) 0.1396(3) 0.0549(16) Uani 1 1 d . . .
H1A H 0.1547 0.4693 0.1140 0.082 Uiso 1 1 calc R . .
H1B H 0.0679 0.4555 0.1585 0.082 Uiso 1 1 calc R . .
H1C H 0.0894 0.3865 0.1107 0.082 Uiso 1 1 calc R . .
C2 C 0.3568(4) 0.3579(3) 0.1687(3) 0.0412(13) Uani 1 1 d . . .
H2A H 0.3764 0.4019 0.1431 0.062 Uiso 1 1 calc R . .
H2B H 0.3302 0.3127 0.1394 0.062 Uiso 1 1 calc R . .
H2C H 0.4237 0.3422 0.2031 0.062 Uiso 1 1 calc R . .
C3 C 0.2976(5) 0.4765(3) 0.2621(3) 0.0622(18) Uani 1 1 d . . .
H3A H 0.3198 0.5188 0.2358 0.093 Uiso 1 1 calc R . .
H3B H 0.3635 0.4598 0.2969 0.093 Uiso 1 1 calc R . .
H3C H 0.2387 0.4962 0.2821 0.093 Uiso 1 1 calc R . .
C4 C 0.1122(4) 0.2576(3) 0.4543(3) 0.0321(12) Uani 1 1 d . . .
C5 C 0.0716(4) 0.3319(3) 0.4306(3) 0.0460(14) Uani 1 1 d . . .
H5A H 0.0508 0.3412 0.3844 0.055 Uiso 1 1 calc R . .
C6 C 0.0611(5) 0.3920(3) 0.4728(3) 0.0516(16) Uani 1 1 d . . .
H6A H 0.0325 0.4423 0.4557 0.062 Uiso 1 1 calc R . .
C7 C 0.0927(4) 0.3791(4) 0.5408(3) 0.0530(16) Uani 1 1 d . . .
H7A H 0.0870 0.4207 0.5703 0.064 Uiso 1 1 calc R . .
C8 C 0.1317(4) 0.3063(4) 0.5644(3) 0.0488(15) Uani 1 1 d . . .
H8A H 0.1520 0.2970 0.6107 0.059 Uiso 1 1 calc R . .
C9 C 0.1420(4) 0.2461(3) 0.5216(3) 0.0405(13) Uani 1 1 d . . .
H9A H 0.1701 0.1958 0.5389 0.049 Uiso 1 1 calc R . .
C10 C 0.1338(4) 0.0867(3) 0.4376(3) 0.0481(15) Uani 1 1 d . . .
H10A H 0.0850 0.0914 0.4685 0.058 Uiso 1 1 calc R . .
H10B H 0.0995 0.0463 0.4041 0.058 Uiso 1 1 calc R . .
C11 C 0.2484(5) 0.0577(3) 0.4753(3) 0.0543(16) Uani 1 1 d . . .
H11A H 0.2411 0.0053 0.4940 0.081 Uiso 1 1 calc R . .
H11B H 0.2807 0.0951 0.5110 0.081 Uiso 1 1 calc R . .
H11C H 0.2982 0.0540 0.4454 0.081 Uiso 1 1 calc R . .
C12 C -0.0031(4) 0.1796(4) 0.3358(3) 0.0469(15) Uani 1 1 d . . .
H12A H -0.0127 0.2296 0.3101 0.056 Uiso 1 1 calc R . .
H12B H -0.0023 0.1357 0.3046 0.056 Uiso 1 1 calc R . .
C13 C -0.1068(4) 0.1689(4) 0.3635(3) 0.0517(16) Uani 1 1 d . . .
H13A H -0.1749 0.1645 0.3270 0.078 Uiso 1 1 calc R . .
H13B H -0.1139 0.2149 0.3909 0.078 Uiso 1 1 calc R . .
H13C H -0.0979 0.1206 0.3904 0.078 Uiso 1 1 calc R . .
C14 C 0.2349(4) 0.0441(3) 0.2731(3) 0.0381(13) Uani 1 1 d . . .
C15 C 0.2353(5) -0.0320(3) 0.2975(3) 0.0511(15) Uani 1 1 d . . .
H15A H 0.3003 -0.0514 0.3288 0.061 Uiso 1 1 calc R . .
C16 C 0.1416(6) -0.0802(4) 0.2766(4) 0.065(2) Uani 1 1 d . . .
H16A H 0.1421 -0.1324 0.2939 0.078 Uiso 1 1 calc R . .
C17 C 0.0475(6) -0.0529(4) 0.2309(4) 0.0642(19) Uani 1 1 d . . .
H17A H -0.0167 -0.0862 0.2169 0.077 Uiso 1 1 calc R . .
C18 C 0.0460(5) 0.0220(4) 0.2054(3) 0.0519(16) Uani 1 1 d . . .
H18A H -0.0185 0.0405 0.1733 0.062 Uiso 1 1 calc R . .
C19 C 0.1387(4) 0.0702(3) 0.2268(3) 0.0428(14) Uani 1 1 d . . .
H19A H 0.1371 0.1225 0.2096 0.051 Uiso 1 1 calc R . .
C20 C 0.3816(4) 0.1475(3) 0.2264(3) 0.0391(13) Uani 1 1 d . . .
H20A H 0.3194 0.1823 0.2025 0.047 Uiso 1 1 calc R . .
H20B H 0.4509 0.1803 0.2382 0.047 Uiso 1 1 calc R . .
C21 C 0.3989(5) 0.0832(3) 0.1787(3) 0.0490(15) Uani 1 1 d . . .
H21A H 0.4124 0.1080 0.1391 0.073 Uiso 1 1 calc R . .
H21B H 0.3313 0.0498 0.1663 0.073 Uiso 1 1 calc R . .
H21C H 0.4642 0.0505 0.2001 0.073 Uiso 1 1 calc R . .
C22 C 0.4708(4) 0.0534(3) 0.3423(3) 0.0469(15) Uani 1 1 d . . .
H22A H 0.4577 0.0295 0.3829 0.056 Uiso 1 1 calc R . .
H22B H 0.4777 0.0097 0.3120 0.056 Uiso 1 1 calc R . .
C23 C 0.5811(5) 0.1011(4) 0.3600(3) 0.0576(17) Uani 1 1 d . . .
H23A H 0.6417 0.0681 0.3867 0.086 Uiso 1 1 calc R . .
H23B H 0.5711 0.1483 0.3852 0.086 Uiso 1 1 calc R . .
H23C H 0.6009 0.1172 0.3195 0.086 Uiso 1 1 calc R . .
C24 C 0.5427(4) 0.3187(3) 0.4134(3) 0.0376(13) Uani 1 1 d . . .
C25 C 0.6425(4) 0.3376(3) 0.4596(3) 0.0524(16) Uani 1 1 d . . .
H25A H 0.6478 0.3321 0.5054 0.063 Uiso 1 1 calc R . .
C26 C 0.7352(5) 0.3646(4) 0.4383(3) 0.0608(18) Uani 1 1 d . . .
H26A H 0.8040 0.3763 0.4699 0.073 Uiso 1 1 calc R . .
C27 C 0.7282(4) 0.3745(3) 0.3730(3) 0.0520(16) Uani 1 1 d . . .
H27A H 0.7912 0.3942 0.3592 0.062 Uiso 1 1 calc R . .
C28 C 0.6298(5) 0.3559(3) 0.3273(3) 0.0528(16) Uani 1 1 d . . .
H28A H 0.6250 0.3617 0.2816 0.063 Uiso 1 1 calc R . .
C29 C 0.5370(4) 0.3287(3) 0.3477(3) 0.0432(14) Uani 1 1 d . . .
H29A H 0.4688 0.3168 0.3156 0.052 Uiso 1 1 calc R . .
C30 C 0.3595(6) 0.3805(4) 0.4608(5) 0.091(3) Uani 1 1 d . . .
H30A H 0.2954 0.3656 0.4791 0.109 Uiso 0.50 1 calc PR A 1
H30B H 0.4196 0.4004 0.4984 0.109 Uiso 0.50 1 calc PR A 1
H30C H 0.3309 0.3666 0.4979 0.109 Uiso 0.50 1 d PR A 2
H30D H 0.2952 0.3956 0.4261 0.109 Uiso 0.50 1 d PR A 2
C31 C 0.3259(10) 0.4408(7) 0.4235(6) 0.050(3) Uani 0.50 1 d P B 1
H31A H 0.3010 0.4826 0.4490 0.075 Uiso 0.50 1 calc PR B 1
H31B H 0.2628 0.4251 0.3865 0.075 Uiso 0.50 1 calc PR B 1
H31C H 0.3882 0.4606 0.4064 0.075 Uiso 0.50 1 calc PR B 1
C31A C 0.4236(12) 0.4526(9) 0.4787(9) 0.094(6) Uani 0.50 1 d P B 2
H31D H 0.3755 0.4931 0.4912 0.141 Uiso 0.50 1 calc PR B 2
H31E H 0.4502 0.4715 0.4411 0.141 Uiso 0.50 1 calc PR B 2
H31F H 0.4886 0.4421 0.5161 0.141 Uiso 0.50 1 calc PR B 2
C32 C 0.4628(5) 0.2400(4) 0.5163(3) 0.0616(19) Uani 1 1 d . . .
H32A H 0.5138 0.2775 0.5461 0.074 Uiso 1 1 calc R B .
H32B H 0.3968 0.2311 0.5346 0.074 Uiso 1 1 calc R . .
C33 C 0.5233(5) 0.1633(5) 0.5178(3) 0.079(2) Uani 1 1 d . B .
H33A H 0.5396 0.1410 0.5625 0.119 Uiso 1 1 calc R . .
H33B H 0.5943 0.1721 0.5054 0.119 Uiso 1 1 calc R . .
H33C H 0.4759 0.1262 0.4867 0.119 Uiso 1 1 calc R . .
O1S O 0.7711(3) 0.2451(3) 0.6163(2) 0.0560(11) Uani 1 1 d . . .
C1S C 0.6719(6) 0.2977(4) 0.6897(4) 0.084(2) Uani 1 1 d . . .
H1SA H 0.6722 0.3399 0.7219 0.126 Uiso 1 1 calc R . .
H1SB H 0.6745 0.2459 0.7114 0.126 Uiso 1 1 calc R . .
H1SC H 0.6030 0.3014 0.6538 0.126 Uiso 1 1 calc R . .
C2S C 0.7722(6) 0.3065(4) 0.6626(4) 0.072(2) Uani 1 1 d . . .
H2SA H 0.7704 0.3588 0.6409 0.087 Uiso 1 1 calc R . .
H2SB H 0.8422 0.3033 0.6988 0.087 Uiso 1 1 calc R . .
C3S C 0.8701(5) 0.2419(4) 0.5923(3) 0.069(2) Uani 1 1 d . . .
H3SA H 0.9375 0.2330 0.6294 0.083 Uiso 1 1 calc R . .
H3SB H 0.8800 0.2928 0.5708 0.083 Uiso 1 1 calc R . .
C4S C 0.8578(5) 0.1756(5) 0.5438(4) 0.086(2) Uani 1 1 d . . .
H4SA H 0.9251 0.1731 0.5267 0.128 Uiso 1 1 calc R . .
H4SB H 0.7909 0.1848 0.5073 0.128 Uiso 1 1 calc R . .
H4SC H 0.8492 0.1254 0.5656 0.128 Uiso 1 1 calc R . .

loop_
_atom_site_aniso_label
_atom_site_aniso_U_11
_atom_site_aniso_U_22
_atom_site_aniso_U_33
_atom_site_aniso_U_23
_atom_site_aniso_U_13
_atom_site_aniso_U_12
Se1 0.0258(3) 0.0367(3) 0.0418(4) 0.0041(2) 0.0088(2) 0.0020(2)
Cu1 0.0230(3) 0.0370(4) 0.0354(4) -0.0027(3) 0.0070(3) -0.0019(3)
Si1 0.0345(8) 0.0367(8) 0.0424(10) 0.0033(7) 0.0115(7) -0.0010(6)
P1 0.0250(7) 0.0454(8) 0.0383(9) -0.0018(7) 0.0094(6) -0.0047(6)
P2 0.0276(7) 0.0361(7) 0.0358(8) 0.0009(6) 0.0080(6) 0.0020(6)
P3 0.0299(8) 0.0481(9) 0.0454(10) -0.0117(7) 0.0107(7) -0.0107(6)
C1 0.046(3) 0.061(4) 0.060(4) 0.017(3) 0.018(3) 0.013(3)
C2 0.032(3) 0.051(3) 0.040(3) 0.005(3) 0.008(3) -0.003(2)
C3 0.068(4) 0.050(4) 0.073(5) -0.011(3) 0.028(4) -0.013(3)
C4 0.015(2) 0.050(3) 0.033(3) 0.000(3) 0.009(2) -0.004(2)
C5 0.035(3) 0.062(4) 0.043(4) 0.006(3) 0.013(3) 0.001(3)
C6 0.045(4) 0.049(4) 0.064(5) 0.002(3) 0.019(3) 0.009(3)
C7 0.037(3) 0.063(4) 0.062(5) -0.021(4) 0.019(3) -0.003(3)
C8 0.036(3) 0.068(4) 0.040(4) -0.011(3) 0.008(3) 0.001(3)
C9 0.027(3) 0.051(3) 0.043(4) 0.004(3) 0.007(2) 0.001(2)
C10 0.045(3) 0.052(3) 0.050(4) 0.001(3) 0.015(3) -0.008(3)
C11 0.054(4) 0.056(4) 0.052(4) 0.014(3) 0.012(3) 0.006(3)
C12 0.029(3) 0.068(4) 0.044(4) -0.012(3) 0.010(3) -0.015(3)
C13 0.027(3) 0.078(4) 0.050(4) -0.001(3) 0.010(3) -0.011(3)
C14 0.049(3) 0.034(3) 0.039(3) -0.002(3) 0.025(3) -0.002(3)
C15 0.067(4) 0.045(3) 0.048(4) -0.001(3) 0.027(3) -0.005(3)
C16 0.103(6) 0.035(3) 0.077(5) -0.013(4) 0.057(5) -0.026(4)
C17 0.067(5) 0.073(5) 0.065(5) -0.025(4) 0.039(4) -0.036(4)
C18 0.038(3) 0.062(4) 0.060(4) -0.018(3) 0.020(3) -0.021(3)
C19 0.041(3) 0.045(3) 0.043(4) 0.001(3) 0.012(3) -0.006(3)
C20 0.024(3) 0.045(3) 0.049(4) -0.002(3) 0.011(3) -0.004(2)
C21 0.047(3) 0.059(4) 0.045(4) -0.006(3) 0.018(3) 0.000(3)
C22 0.044(3) 0.047(3) 0.049(4) 0.001(3) 0.011(3) 0.015(3)
C23 0.041(3) 0.073(4) 0.053(4) -0.001(3) 0.003(3) 0.012(3)
C24 0.025(3) 0.042(3) 0.044(4) -0.004(3) 0.005(2) 0.002(2)
C25 0.034(3) 0.077(4) 0.045(4) 0.000(3) 0.008(3) -0.015(3)
C26 0.029(3) 0.085(5) 0.061(5) 0.011(4) 0.000(3) -0.019(3)
C27 0.030(3) 0.060(4) 0.068(5) 0.010(3) 0.018(3) -0.004(3)
C28 0.045(4) 0.056(4) 0.058(4) 0.012(3) 0.014(3) -0.009(3)
C29 0.030(3) 0.049(3) 0.047(4) 0.004(3) 0.003(3) -0.003(3)
C30 0.053(4) 0.068(5) 0.172(9) -0.053(6) 0.065(5) -0.028(4)
C31 0.058(8) 0.047(8) 0.047(8) -0.007(6) 0.016(6) -0.006(6)
C31A 0.071(10) 0.101(12) 0.120(15) -0.054(11) 0.042(10) -0.042(9)
C32 0.040(4) 0.110(6) 0.033(4) -0.006(4) 0.006(3) -0.032(4)
C33 0.054(4) 0.119(7) 0.059(5) 0.030(5) 0.003(4) -0.017(4)
O1S 0.040(2) 0.075(3) 0.052(3) -0.002(2) 0.010(2) -0.002(2)
C1S 0.063(5) 0.121(7) 0.067(5) -0.038(5) 0.015(4) 0.005(4)
C2S 0.078(5) 0.068(5) 0.057(5) -0.008(4) -0.007(4) -0.005(4)
C3S 0.034(4) 0.102(6) 0.068(5) 0.020(4) 0.006(3) -0.003(3)
C4S 0.046(4) 0.156(8) 0.056(5) -0.003(5) 0.016(4) 0.021(5)

loop_
_atom_type_symbol
_atom_type_description
_atom_type_scat_dispersion_real
_atom_type_scat_dispersion_imag
_atom_type_scat_source
C C 0.0033 0.0016 'International Tables Vol C Tables 4.2.6.8 and 6.1.1.4'
H H 0.0000 0.0000 'International Tables Vol C Tables 4.2.6.8 and 6.1.1.4'
O O 0.0106 0.0060 'International Tables Vol C Tables 4.2.6.8 and 6.1.1.4'
Si Si 0.0817 0.0704 'International Tables Vol C Tables 4.2.6.8 and 6.1.1.4'
P P 0.1023 0.0942 'International Tables Vol C Tables 4.2.6.8 and 6.1.1.4'
Cu Cu 0.3201 1.2651 'International Tables Vol C Tables 4.2.6.8 and 6.1.1.4'
Se Se -0.0929 2.2259 'International Tables Vol C Tables 4.2.6.8 and 6.1.1.4'

loop_
_geom_angle_atom_site_label_1
_geom_angle_atom_site_label_2
_geom_angle_atom_site_label_3
_geom_angle
_geom_angle_site_symmetry_1
_geom_angle_site_symmetry_3
_geom_angle_publ_flag
Si1 Se1 Cu1 124.55(4) . . ?
P3 Cu1 P2 119.91(5) . . ?
P3 Cu1 P1 109.08(6) . . ?
P2 Cu1 P1 112.40(5) . . ?
P3 Cu1 Se1 117.58(5) . . ?
P2 Cu1 Se1 99.76(4) . . ?
P1 Cu1 Se1 95.35(4) . . ?
C3 Si1 C2 107.4(3) . . ?
C3 Si1 C1 106.0(3) . . ?
C2 Si1 C1 106.6(2) . . ?
C3 Si1 Se1 113.4(2) . . ?
C2 Si1 Se1 114.25(18) . . ?
C1 Si1 Se1 108.57(19) . . ?
C4 P1 C12 101.8(2) . . ?
C4 P1 C10 105.5(2) . . ?
C12 P1 C10 100.5(3) . . ?
C4 P1 Cu1 109.84(15) . . ?
C12 P1 Cu1 116.72(18) . . ?
C10 P1 Cu1 120.35(18) . . ?
C20 P2 C22 103.4(2) . . ?
C20 P2 C14 102.1(2) . . ?
C22 P2 C14 103.5(2) . . ?
C20 P2 Cu1 112.59(17) . . ?
C22 P2 Cu1 122.87(19) . . ?
C14 P2 Cu1 110.11(16) . . ?
C30 P3 C32 99.5(4) . . ?
C30 P3 C24 102.9(3) . . ?
C32 P3 C24 104.6(3) . . ?
C30 P3 Cu1 115.3(3) . . ?
C32 P3 Cu1 117.0(2) . . ?
C24 P3 Cu1 115.39(18) . . ?
C9 C4 C5 118.1(5) . . ?
C9 C4 P1 122.8(4) . . ?
C5 C4 P1 118.9(4) . . ?
C6 C5 C4 121.2(5) . . ?
C5 C6 C7 119.7(6) . . ?
C8 C7 C6 119.5(6) . . ?
C7 C8 C9 120.4(6) . . ?
C4 C9 C8 121.1(5) . . ?
C11 C10 P1 114.4(4) . . ?
C13 C12 P1 116.8(4) . . ?
C15 C14 C19 118.4(5) . . ?
C15 C14 P2 123.8(5) . . ?
C19 C14 P2 117.7(4) . . ?
C14 C15 C16 120.2(6) . . ?
C17 C16 C15 120.2(6) . . ?
C18 C17 C16 120.4(6) . . ?
C17 C18 C19 119.3(6) . . ?
C18 C19 C14 121.4(5) . . ?
C21 C20 P2 117.8(4) . . ?
C23 C22 P2 111.7(4) . . ?
C29 C24 C25 118.9(5) . . ?
C29 C24 P3 117.4(4) . . ?
C25 C24 P3 123.6(4) . . ?
C24 C25 C26 119.6(6) . . ?
C27 C26 C25 120.9(6) . . ?
C26 C27 C28 119.6(5) . . ?
C27 C28 C29 120.2(6) . . ?
C24 C29 C28 120.8(5) . . ?
C31 C30 C31A 64.0(9) . . ?
C31 C30 P3 125.8(8) . . ?
C31A C30 P3 125.9(7) . . ?
C33 C32 P3 116.5(5) . . ?
C2S O1S C3S 114.1(5) . . ?
O1S C2S C1S 109.0(5) . . ?
O1S C3S C4S 108.7(5) . . ?

loop_
_geom_bond_atom_site_label_1
_geom_bond_atom_site_label_2
_geom_bond_distance
_geom_bond_site_symmetry_2
_geom_bond_publ_flag
Se1 Si1 2.2263(15) . ?
Se1 Cu1 2.5026(8) . ?
Cu1 P3 2.2755(15) . ?
Cu1 P2 2.2814(14) . ?
Cu1 P1 2.3061(14) . ?
Si1 C3 1.861(6) . ?
Si1 C2 1.875(5) . ?
Si1 C1 1.877(6) . ?
P1 C4 1.832(5) . ?
P1 C12 1.836(5) . ?
P1 C10 1.839(5) . ?
P2 C20 1.824(5) . ?
P2 C22 1.837(5) . ?
P2 C14 1.838(5) . ?
P3 C30 1.829(7) . ?
P3 C32 1.832(6) . ?
P3 C24 1.840(5) . ?
C4 C9 1.378(7) . ?
C4 C5 1.391(7) . ?
C5 C6 1.372(8) . ?
C6 C7 1.396(8) . ?
C7 C8 1.363(8) . ?
C8 C9 1.382(7) . ?
C10 C11 1.505(7) . ?
C12 C13 1.535(7) . ?
C14 C15 1.380(7) . ?
C14 C19 1.393(7) . ?
C15 C16 1.382(8) . ?
C16 C17 1.377(9) . ?
C17 C18 1.368(9) . ?
C18 C19 1.374(7) . ?
C20 C21 1.524(7) . ?
C22 C23 1.533(7) . ?
C24 C29 1.372(7) . ?
C24 C25 1.389(7) . ?
C25 C26 1.396(7) . ?
C26 C27 1.360(8) . ?
C27 C28 1.371(8) . ?
C28 C29 1.388(7) . ?
C30 C31 1.284(13) . ?
C30 C31A 1.443(13) . ?
C32 C33 1.484(9) . ?
O1S C2S 1.416(7) . ?
O1S C3S 1.426(7) . ?
C1S C2S 1.486(9) . ?
C3S C4S 1.491(9) . ?
